data_7062755
loop_
_publ_author_name
'Forti, Francesca'
'Cesari, Cristiana'
'Bortoluzzi, Marco'
'Femoni, Cristina'
'Iapalucci, Maria Carmela'
'Zacchini, Stefano'

_publ_section_title
;
 Heterometallic Ru--Ir carbonyl clusters as catalyst precursors for
 hydrogenation and hydrogen transfer reactions
;
_journal_issue 41
_journal_name_full 'New Journal of Chemistry'
_journal_page_first 19289
_journal_page_last 19303
_journal_paper_doi 10.1039/D3NJ03478J
_journal_volume 47
_journal_year 2023
_chemical_formula_sum 'C20 H22 Ir N O12 Ru3'
_chemical_formula_weight 963.79
_space_group_crystal_system orthorhombic
_space_group_IT_number 57
_space_group_name_Hall '-P 2c 2b'
_space_group_name_H-M_alt 'P b c m'
_atom_sites_solution_hydrogens mixed
_audit_creation_method SHELXL-2014/7
_audit_update_record
;
2023-09-01 deposited with the CCDC.	2023-09-22 downloaded from the CCDC.
;
_cell_angle_alpha 90
_cell_angle_beta 90
_cell_angle_gamma 90
_cell_formula_units_Z 4
_cell_length_a 12.4547(5)
_cell_length_b 12.4059(5)
_cell_length_c 17.6397(7)
_cell_measurement_reflns_used 9896
_cell_measurement_temperature 100(2)
_cell_measurement_theta_max 29.632
_cell_measurement_theta_min 2.327
_cell_volume 2725.54(19)
_computing_cell_refinement 'APEX2 (Bruker AXS, 2006)'
_computing_data_collection 'APEX2 (Bruker AXS, 2006)'
_computing_data_reduction 'SAINT (Bruker AXS, 2004)'
_computing_molecular_graphics 'SCHAKAL99 (Keller, 1999)'
_computing_publication_material 'XCIF (Bruker AXS, 2001)'
_computing_structure_refinement 'SHELXL-2014/7 (Sheldrick, 2014)'
_computing_structure_solution 'SHELXL-2014/7 (Sheldrick, 2014)'
_diffrn_ambient_temperature 100(2)
_diffrn_measured_fraction_theta_full 0.999
_diffrn_measured_fraction_theta_max 0.999
_diffrn_measurement_device_type 'PHOTON2 area detector'
_diffrn_measurement_method 'phi and omega scans'
_diffrn_radiation_type MoK\a
_diffrn_radiation_wavelength 0.71073
_diffrn_reflns_av_R_equivalents 0.0425
_diffrn_reflns_av_unetI/netI 0.0210
_diffrn_reflns_Laue_measured_fraction_full 0.999
_diffrn_reflns_Laue_measured_fraction_max 0.999
_diffrn_reflns_limit_h_max 15
_diffrn_reflns_limit_h_min -15
_diffrn_reflns_limit_k_max 15
_diffrn_reflns_limit_k_min -15
_diffrn_reflns_limit_l_max 21
_diffrn_reflns_limit_l_min -21
_diffrn_reflns_number 33068
_diffrn_reflns_point_group_measured_fraction_full 0.999
_diffrn_reflns_point_group_measured_fraction_max 0.999
_diffrn_reflns_theta_full 25.242
_diffrn_reflns_theta_max 25.498
_diffrn_reflns_theta_min 1.635
_diffrn_source 'fine-focus sealed tube'
_exptl_absorpt_coefficient_mu 6.556
_exptl_absorpt_correction_T_max 0.0314
_exptl_absorpt_correction_T_min 0.0071
_exptl_absorpt_correction_type multi-scan
_exptl_absorpt_process_details
;
 Data were corrected for Lorentz polarization and absorption
 effects (empirical absorption corrections SADABS).
 R(int) = 0.1560 (selected reflections only, before parameter refinement)
 R(int) = 0.0637 (selected reflections only, after parameter refinement)
;
_exptl_crystal_colour yellow
_exptl_crystal_density_diffrn 2.349
_exptl_crystal_description plate
_exptl_crystal_F_000 1816
_exptl_crystal_size_max 0.160
_exptl_crystal_size_mid 0.130
_exptl_crystal_size_min 0.110
_refine_diff_density_max 3.865
_refine_diff_density_min -1.508
_refine_diff_density_rms 0.328
_refine_ls_extinction_method none
_refine_ls_goodness_of_fit_ref 1.163
_refine_ls_hydrogen_treatment mixed
_refine_ls_matrix_type full
_refine_ls_number_parameters 223
_refine_ls_number_reflns 2622
_refine_ls_number_restraints 113
_refine_ls_restrained_S_all 1.146
_refine_ls_R_factor_all 0.0753
_refine_ls_R_factor_gt 0.0734
_refine_ls_shift/su_max 0.000
_refine_ls_shift/su_mean 0.000
_refine_ls_structure_factor_coef Fsqd
_refine_ls_weighting_details 'w=1/[\s^2^(Fo^2^)+(0.1009P)^2^+47.6044P] where P=(Fo^2^+2Fc^2^)/3'
_refine_ls_weighting_scheme calc
_refine_ls_wR_factor_gt 0.1898
_refine_ls_wR_factor_ref 0.1915
_reflns_Friedel_coverage 0.000
_reflns_number_gt 2504
_reflns_number_total 2622
_reflns_threshold_expression 'I > 2\s(I)'
_cod_data_source_file d3nj03478j3.cif
_cod_data_source_block 2
_cod_depositor_comments 'Adding full bibliography for 7062755--7062758.cif.'
_cod_database_code 7062755
_shelx_shelxl_version_number 2014/7
_shelx_space_group_comment
;
The symmetry employed for this shelxl refinement is uniquely defined
by the following loop, which should always be used as a source of
symmetry information in preference to the above space-group names.
They are only intended as comments.
;
_shelx_estimated_absorpt_t_min 0.420
_shelx_estimated_absorpt_t_max 0.532

loop_
_space_group_symop_operation_xyz
'x, y, z'
'-x, -y, z+1/2'
'-x, y+1/2, -z+1/2'
'x, -y+1/2, -z'
'-x, -y, -z'
'x, y, -z-1/2'
'x, -y-1/2, z-1/2'
'-x, y-1/2, z'

loop_
_atom_site_label
_atom_site_type_symbol
_atom_site_fract_x
_atom_site_fract_y
_atom_site_fract_z
_atom_site_U_iso_or_equiv
_atom_site_adp_type
_atom_site_occupancy
_atom_site_site_symmetry_order
_atom_site_calc_flag
_atom_site_refinement_flags_posn
_atom_site_refinement_flags_adp
_atom_site_refinement_flags_occupancy
_atom_site_disorder_assembly
_atom_site_disorder_group
Ir1 Ir 0.17580(6) 0.39593(6) 0.2500 0.0429(3) Uani 1 2 d S T P . .
Ru1 Ru 0.24428(8) 0.21940(8) 0.17177(6) 0.0416(3) Uani 1 1 d D U . . .
H1 H 0.357(9) 0.277(9) 0.187(7) 0.050 Uiso 1 1 d D U . . .
Ru2 Ru 0.39411(12) 0.36231(12) 0.2500 0.0425(4) Uani 1 2 d DS T P . .
C1 C 0.1814(16) 0.5445(17) 0.2500 0.055(5) Uani 1 2 d S T P . .
C2 C 0.0213(15) 0.3831(15) 0.2500 0.051(5) Uani 1 2 d S T P . .
C3 C 0.1903(13) 0.3634(14) 0.1306(9) 0.056(3) Uani 1 1 d . U . . .
C4 C 0.1138(14) 0.1491(14) 0.1543(10) 0.062(4) Uani 1 1 d . . . . .
C5 C 0.3099(15) 0.1597(16) 0.0830(10) 0.070(5) Uani 1 1 d . . . . .
C6 C 0.293(2) 0.0987(17) 0.2500 0.058(6) Uani 1 2 d S T P . .
C7 C 0.5415(19) 0.300(2) 0.2500 0.068(6) Uani 1 2 d S T P . .
C8 C 0.4098(13) 0.4668(14) 0.3276(10) 0.063(4) Uani 1 1 d . . . . .
O1 O 0.1820(12) 0.6383(12) 0.2500 0.071(5) Uani 1 2 d S T P . .
O2 O -0.0676(15) 0.3776(18) 0.2500 0.104(8) Uani 1 2 d S T P . .
O3 O 0.1697(12) 0.4135(11) 0.0746(7) 0.082(4) Uani 1 1 d . . . . .
O4 O 0.0339(12) 0.1093(11) 0.1433(8) 0.081(4) Uani 1 1 d . . . . .
O5 O 0.3504(14) 0.1211(15) 0.0342(8) 0.105(6) Uani 1 1 d . . . . .
O6 O 0.3300(14) 0.0109(14) 0.2500 0.070(5) Uani 1 2 d S T P . .
O7 O 0.6214(16) 0.2699(18) 0.2500 0.087(6) Uani 1 2 d S T P . .
O8 O 0.4230(11) 0.5304(11) 0.3740(9) 0.089(4) Uani 1 1 d . . . . .
N1 N 0.2305(15) 0.7500 0.5000 0.066(4) Uani 1 2 d DS TU P . .
C101 C 0.176(3) 0.8553(19) 0.5131(16) 0.074(4) Uani 0.615(17) 1 d D U P A 1
H10A H 0.2299 0.9077 0.5317 0.089 Uiso 0.615(17) 1 calc R U P A 1
H10B H 0.1216 0.8459 0.5534 0.089 Uiso 0.615(17) 1 calc R U P A 1
C102 C 0.122(3) 0.902(3) 0.4433(18) 0.088(6) Uani 0.615(17) 1 d D U P A 1
H10C H 0.0879 0.9711 0.4565 0.132 Uiso 0.615(17) 1 calc R U P A 1
H10D H 0.1751 0.9139 0.4034 0.132 Uiso 0.615(17) 1 calc R U P A 1
H10E H 0.0666 0.8520 0.4251 0.132 Uiso 0.615(17) 1 calc R U P A 1
C103 C 0.300(2) 0.775(3) 0.4328(14) 0.076(4) Uani 0.615(17) 1 d D U P A 1
H10F H 0.2578 0.8185 0.3966 0.091 Uiso 0.615(17) 1 calc R U P A 1
H10G H 0.3182 0.7060 0.4073 0.091 Uiso 0.615(17) 1 calc R U P A 1
C104 C 0.407(2) 0.836(3) 0.4519(19) 0.085(6) Uani 0.615(17) 1 d D U P A 1
H10H H 0.4471 0.8489 0.4051 0.127 Uiso 0.615(17) 1 calc R U P A 1
H10I H 0.3895 0.9052 0.4759 0.127 Uiso 0.615(17) 1 calc R U P A 1
H10J H 0.4501 0.7925 0.4867 0.127 Uiso 0.615(17) 1 calc R U P A 1
C111 C 0.142(2) 0.817(4) 0.530(2) 0.073(5) Uani 0.385(17) 1 d D U P A 2
H11A H 0.1717 0.8889 0.5433 0.087 Uiso 0.385(17) 1 calc R U P A 2
H11B H 0.1164 0.7841 0.5780 0.087 Uiso 0.385(17) 1 calc R U P A 2
C112 C 0.043(3) 0.836(4) 0.479(3) 0.074(7) Uani 0.385(17) 1 d D U P A 2
H11C H -0.0088 0.8812 0.5058 0.111 Uiso 0.385(17) 1 calc R U P A 2
H11D H 0.0658 0.8713 0.4323 0.111 Uiso 0.385(17) 1 calc R U P A 2
H11E H 0.0103 0.7661 0.4671 0.111 Uiso 0.385(17) 1 calc R U P A 2
C113 C 0.307(3) 0.840(3) 0.516(2) 0.077(4) Uani 0.385(17) 1 d D U P A 2
H11F H 0.3708 0.8115 0.5429 0.092 Uiso 0.385(17) 1 calc R U P A 2
H11G H 0.2722 0.8944 0.5484 0.092 Uiso 0.385(17) 1 calc R U P A 2
C114 C 0.342(5) 0.892(4) 0.440(3) 0.083(7) Uani 0.385(17) 1 d D U P A 2
H11H H 0.3926 0.9507 0.4508 0.125 Uiso 0.385(17) 1 calc R U P A 2
H11I H 0.3775 0.8375 0.4086 0.125 Uiso 0.385(17) 1 calc R U P A 2
H11J H 0.2792 0.9202 0.4140 0.125 Uiso 0.385(17) 1 calc R U P A 2

loop_
_atom_site_aniso_label
_atom_site_aniso_U_11
_atom_site_aniso_U_22
_atom_site_aniso_U_33
_atom_site_aniso_U_23
_atom_site_aniso_U_13
_atom_site_aniso_U_12
Ir1 0.0359(4) 0.0355(4) 0.0573(5) 0.000 0.000 0.0019(3)
Ru1 0.0389(6) 0.0400(6) 0.0459(6) -0.0043(4) -0.0024(4) 0.0024(4)
Ru2 0.0391(8) 0.0404(8) 0.0481(9) 0.000 0.000 0.0045(6)
C1 0.044(11) 0.035(11) 0.086(16) 0.000 0.000 -0.004(8)
C2 0.029(10) 0.032(9) 0.090(16) 0.000 0.000 -0.008(7)
C3 0.050(8) 0.066(8) 0.053(9) -0.003(7) 0.005(7) 0.001(7)
C4 0.066(10) 0.059(9) 0.061(9) -0.002(8) -0.008(8) -0.002(8)
C5 0.080(11) 0.083(12) 0.048(9) -0.016(8) -0.002(8) 0.041(10)
C6 0.075(15) 0.042(11) 0.057(13) 0.000 0.000 0.018(10)
C7 0.045(12) 0.065(14) 0.093(18) 0.000 0.000 0.024(11)
C8 0.051(9) 0.056(9) 0.081(11) -0.013(9) -0.008(8) 0.004(7)
O1 0.044(8) 0.030(7) 0.140(17) 0.000 0.000 -0.005(6)
O2 0.043(10) 0.095(15) 0.17(2) 0.000 0.000 0.028(9)
O3 0.109(11) 0.082(9) 0.056(7) 0.018(6) -0.010(7) 0.038(8)
O4 0.079(9) 0.080(9) 0.083(9) -0.005(7) -0.014(7) -0.030(7)
O5 0.111(11) 0.153(15) 0.052(7) -0.010(9) -0.002(8) 0.061(11)
O6 0.077(12) 0.062(10) 0.070(10) 0.000 0.000 0.030(8)
O7 0.064(11) 0.098(15) 0.100(14) 0.000 0.000 0.026(11)
O8 0.077(8) 0.080(9) 0.111(11) -0.045(8) -0.021(8) 0.012(7)
N1 0.078(9) 0.061(8) 0.058(8) -0.007(7) 0.000 0.000
C101 0.083(9) 0.069(9) 0.070(9) -0.004(8) 0.000(6) 0.003(6)
C102 0.090(13) 0.090(13) 0.084(12) -0.003(11) -0.014(11) 0.010(11)
C103 0.089(10) 0.073(9) 0.067(9) -0.007(8) 0.008(7) -0.007(7)
C104 0.090(13) 0.092(13) 0.073(12) -0.007(11) 0.016(11) -0.001(11)
C111 0.080(10) 0.071(10) 0.068(9) -0.004(9) -0.001(7) 0.001(7)
C112 0.079(14) 0.076(13) 0.066(13) -0.005(12) -0.013(12) 0.008(12)
C113 0.087(10) 0.073(9) 0.070(9) -0.005(8) 0.004(6) -0.001(6)
C114 0.097(14) 0.079(14) 0.074(13) -0.001(13) 0.014(12) -0.003(12)

loop_
_atom_type_symbol
_atom_type_description
_atom_type_scat_dispersion_real
_atom_type_scat_dispersion_imag
_atom_type_scat_source
C C 0.0033 0.0016 'International Tables Vol C Tables 4.2.6.8 and 6.1.1.4'
H H 0.0000 0.0000 'International Tables Vol C Tables 4.2.6.8 and 6.1.1.4'
Ir Ir -1.4442 7.9887 'International Tables Vol C Tables 4.2.6.8 and 6.1.1.4'
N N 0.0061 0.0033 'International Tables Vol C Tables 4.2.6.8 and 6.1.1.4'
O O 0.0106 0.0060 'International Tables Vol C Tables 4.2.6.8 and 6.1.1.4'
Ru Ru -1.2594 0.8363 'International Tables Vol C Tables 4.2.6.8 and 6.1.1.4'

loop_
_geom_angle_atom_site_label_1
_geom_angle_atom_site_label_2
_geom_angle_atom_site_label_3
_geom_angle
_geom_angle_site_symmetry_1
_geom_angle_site_symmetry_3
_geom_angle_publ_flag
C1 Ir1 C2 96.9(8) . . ?
C1 Ir1 C3 100.6(5) . . ?
C2 Ir1 C3 93.9(4) . . ?
C1 Ir1 C3 100.6(5) . 6_556 ?
C2 Ir1 C3 93.9(4) . 6_556 ?
C3 Ir1 C3 156.3(9) . 6_556 ?
C1 Ir1 Ru1 142.3(4) . 6_556 ?
C2 Ir1 Ru1 104.2(5) . 6_556 ?
C3 Ir1 Ru1 108.6(5) . 6_556 ?
C3 Ir1 Ru1 47.7(5) 6_556 6_556 ?
C1 Ir1 Ru1 142.3(4) . . ?
C2 Ir1 Ru1 104.2(5) . . ?
C3 Ir1 Ru1 47.7(5) . . ?
C3 Ir1 Ru1 108.6(5) 6_556 . ?
Ru1 Ir1 Ru1 60.83(5) 6_556 . ?
C1 Ir1 Ru2 96.6(6) . . ?
C2 Ir1 Ru2 166.5(5) . . ?
C3 Ir1 Ru2 83.6(4) . . ?
C3 Ir1 Ru2 83.6(4) 6_556 . ?
Ru1 Ir1 Ru2 64.46(4) 6_556 . ?
Ru1 Ir1 Ru2 64.46(4) . . ?
C4 Ru1 C5 93.2(8) . . ?
C4 Ru1 C3 93.7(7) . . ?
C5 Ru1 C3 100.8(7) . . ?
C4 Ru1 C6 91.7(9) . . ?
C5 Ru1 C6 97.8(7) . . ?
C3 Ru1 C6 160.3(6) . . ?
C4 Ru1 Ir1 100.8(5) . . ?
C5 Ru1 Ir1 149.1(6) . . ?
C3 Ru1 Ir1 51.2(5) . . ?
C6 Ru1 Ir1 109.1(4) . . ?
C4 Ru1 Ru1 99.5(5) . 6_556 ?
C5 Ru1 Ru1 144.8(5) . 6_556 ?
C3 Ru1 Ru1 110.8(5) . 6_556 ?
C6 Ru1 Ru1 49.5(4) . 6_556 ?
Ir1 Ru1 Ru1 59.58(2) . 6_556 ?
C4 Ru1 Ru2 156.4(5) . . ?
C5 Ru1 Ru2 110.4(6) . . ?
C3 Ru1 Ru2 81.2(5) . . ?
C6 Ru1 Ru2 86.4(6) . . ?
Ir1 Ru1 Ru2 58.19(4) . . ?
Ru1 Ru1 Ru2 61.81(3) 6_556 . ?
C4 Ru1 H1 179(5) . . ?
C5 Ru1 H1 86(5) . . ?
C3 Ru1 H1 87(5) . . ?
C6 Ru1 H1 88(5) . . ?
Ir1 Ru1 H1 80(5) . . ?
Ru1 Ru1 H1 81(5) 6_556 . ?
Ru2 Ru1 H1 24(5) . . ?
C8 Ru2 C8 92.5(11) 6_556 . ?
C8 Ru2 C7 99.7(7) 6_556 . ?
C8 Ru2 C7 99.7(7) . . ?
C8 Ru2 Ir1 89.9(5) 6_556 . ?
C8 Ru2 Ir1 89.9(5) . . ?
C7 Ru2 Ir1 166.0(8) . . ?
C8 Ru2 Ru1 145.3(5) 6_556 6_556 ?
C8 Ru2 Ru1 98.1(6) . 6_556 ?
C7 Ru2 Ru1 110.8(7) . 6_556 ?
Ir1 Ru2 Ru1 57.35(4) . 6_556 ?
C8 Ru2 Ru1 98.1(6) 6_556 . ?
C8 Ru2 Ru1 145.3(5) . . ?
C7 Ru2 Ru1 110.8(7) . . ?
Ir1 Ru2 Ru1 57.35(4) . . ?
Ru1 Ru2 Ru1 56.39(5) 6_556 . ?
C8 Ru2 H1 89(5) 6_556 . ?
C8 Ru2 H1 169(5) . . ?
C7 Ru2 H1 91(5) . . ?
Ir1 Ru2 H1 79(5) . . ?
Ru1 Ru2 H1 75(5) 6_556 . ?
Ru1 Ru2 H1 24(5) . . ?
O1 C1 Ir1 178.2(18) . . ?
O2 C2 Ir1 178.7(19) . . ?
O3 C3 Ru1 145.0(14) . . ?
O3 C3 Ir1 133.9(13) . . ?
Ru1 C3 Ir1 81.0(6) . . ?
O4 C4 Ru1 178.1(16) . . ?
O5 C5 Ru1 176.1(16) . . ?
O6 C6 Ru1 139.5(4) . 6_556 ?
O6 C6 Ru1 139.5(4) . . ?
Ru1 C6 Ru1 80.9(7) 6_556 . ?
O7 C7 Ru2 178(3) . . ?
O8 C8 Ru2 177.7(16) . . ?
C111 N1 C111 84(3) . 4_566 ?
C101 N1 C101 126(3) 4_566 . ?
C111 N1 C113 164(3) . 4_566 ?
C111 N1 C113 89.4(14) 4_566 4_566 ?
C111 N1 C113 89.4(14) . . ?
C111 N1 C113 164(3) 4_566 . ?
C113 N1 C113 100(4) 4_566 . ?
C101 N1 C103 108.6(16) 4_566 . ?
C101 N1 C103 101.9(19) . . ?
C101 N1 C103 101.9(19) 4_566 4_566 ?
C101 N1 C103 108.6(16) . 4_566 ?
C103 N1 C103 110(3) . 4_566 ?
N1 C101 C102 114(2) . . ?
N1 C101 H10A 108.6 . . ?
C102 C101 H10A 108.6 . . ?
N1 C101 H10B 108.6 . . ?
C102 C101 H10B 108.6 . . ?
H10A C101 H10B 107.6 . . ?
C101 C102 H10C 109.5 . . ?
C101 C102 H10D 109.5 . . ?
H10C C102 H10D 109.5 . . ?
C101 C102 H10E 109.5 . . ?
H10C C102 H10E 109.5 . . ?
H10D C102 H10E 109.5 . . ?
N1 C103 C104 115(2) . . ?
N1 C103 H10F 108.6 . . ?
C104 C103 H10F 108.6 . . ?
N1 C103 H10G 108.6 . . ?
C104 C103 H10G 108.6 . . ?
H10F C103 H10G 107.6 . . ?
C103 C104 H10H 109.5 . . ?
C103 C104 H10I 109.5 . . ?
H10H C104 H10I 109.5 . . ?
C103 C104 H10J 109.5 . . ?
H10H C104 H10J 109.5 . . ?
H10I C104 H10J 109.5 . . ?
N1 C111 C112 118(3) . . ?
N1 C111 C111 48.1(16) . 4_566 ?
C112 C111 C111 79(3) . 4_566 ?
N1 C111 H11A 107.9 . . ?
C112 C111 H11A 107.9 . . ?
C111 C111 H11A 151.8 4_566 . ?
N1 C111 H11B 107.9 . . ?
C112 C111 H11B 107.9 . . ?
C111 C111 H11B 96.0 4_566 . ?
H11A C111 H11B 107.2 . . ?
C111 C112 H11C 109.5 . . ?
C111 C112 H11D 109.5 . . ?
H11C C112 H11D 109.5 . . ?
C111 C112 H11E 109.5 . . ?
H11C C112 H11E 109.5 . . ?
H11D C112 H11E 109.5 . . ?
N1 C113 C114 109(3) . . ?
N1 C113 H11F 109.8 . . ?
C114 C113 H11F 109.8 . . ?
N1 C113 H11G 109.8 . . ?
C114 C113 H11G 109.8 . . ?
H11F C113 H11G 108.2 . . ?
C113 C114 H11H 109.5 . . ?
C113 C114 H11I 109.5 . . ?
H11H C114 H11I 109.5 . . ?
C113 C114 H11J 109.5 . . ?
H11H C114 H11J 109.5 . . ?
H11I C114 H11J 109.5 . . ?

loop_
_geom_bond_atom_site_label_1
_geom_bond_atom_site_label_2
_geom_bond_distance
_geom_bond_site_symmetry_2
_geom_bond_publ_flag
Ir1 C1 1.84(2) . ?
Ir1 C2 1.931(19) . ?
Ir1 C3 2.151(16) . ?
Ir1 C3 2.151(16) 6_556 ?
Ir1 Ru1 2.7254(12) 6_556 ?
Ir1 Ru1 2.7255(12) . ?
Ir1 Ru2 2.7508(16) . ?
Ru1 C4 1.870(18) . ?
Ru1 C5 1.914(16) . ?
Ru1 C3 2.042(17) . ?
Ru1 C6 2.127(16) . ?
Ru1 Ru1 2.760(2) 6_556 ?
Ru1 Ru2 2.9206(17) . ?
Ru1 H1 1.60(6) . ?
Ru2 C8 1.895(17) 6_556 ?
Ru2 C8 1.895(17) . ?
Ru2 C7 1.99(2) . ?
Ru2 Ru1 2.9206(17) 6_556 ?
Ru2 H1 1.60(6) . ?
C1 O1 1.16(3) . ?
C2 O2 1.11(3) . ?
C3 O3 1.20(2) . ?
C4 O4 1.13(2) . ?
C5 O5 1.11(2) . ?
C6 O6 1.18(3) . ?
C6 Ru1 2.127(16) 6_556 ?
C7 O7 1.06(3) . ?
C8 O8 1.15(2) . ?
N1 C111 1.486(19) . ?
N1 C111 1.486(19) 4_566 ?
N1 C101 1.489(18) 4_566 ?
N1 C101 1.489(18) . ?
N1 C113 1.493(19) 4_566 ?
N1 C113 1.493(19) . ?
N1 C103 1.497(18) . ?
N1 C103 1.497(17) 4_566 ?
C101 C102 1.521(19) . ?
C101 H10A 0.9900 . ?
C101 H10B 0.9900 . ?
C102 H10C 0.9800 . ?
C102 H10D 0.9800 . ?
C102 H10E 0.9800 . ?
C103 C104 1.571(19) . ?
C103 H10F 0.9900 . ?
C103 H10G 0.9900 . ?
C104 H10H 0.9800 . ?
C104 H10I 0.9800 . ?
C104 H10J 0.9800 . ?
C111 C112 1.54(2) . ?
C111 C111 1.98(7) 4_566 ?
C111 H11A 0.9900 . ?
C111 H11B 0.9900 . ?
C112 H11C 0.9800 . ?
C112 H11D 0.9800 . ?
C112 H11E 0.9800 . ?
C113 C114 1.54(2) . ?
C113 H11F 0.9900 . ?
C113 H11G 0.9900 . ?
C114 H11H 0.9800 . ?
C114 H11I 0.9800 . ?
C114 H11J 0.9800 . ?
